data_4303982
loop_
_publ_author_name
'Alexander Falber'
'Louis Todaro'
'Israel Goldberg'
'Michael V. Favilla'
'Charles Michael Drain'

_publ_section_title
;
Routes to New Hafnium(IV) Tetraaryl Porphyrins and Crystal Structures of
Unusual Phosphate-, Sulfate-, and Peroxide-Bridged Dimers
;
_journal_name_full 'Inorganic Chemistry'
_journal_page_first 454
_journal_page_last 467
_journal_paper_doi 10.1021/ic700840j
_journal_volume 47
_journal_year 2008
_chemical_formula_sum 'C47 H39 Cl3 Hf N4 O7 S'
_chemical_formula_weight 1088.72
_chemical_name_systematic
;
 ?
;
_space_group_IT_number 2
_symmetry_cell_setting triclinic
_symmetry_space_group_name_Hall '-P 1'
_symmetry_space_group_name_H-M 'P -1'
_atom_sites_solution_hydrogens geom
_atom_sites_solution_primary direct
_atom_sites_solution_secondary difmap
_audit_creation_method SHELXL-97
_cell_angle_alpha 66.15(3)
_cell_angle_beta 86.36(3)
_cell_angle_gamma 67.92(3)
_cell_formula_units_Z 2
_cell_length_a 11.951(2)
_cell_length_b 14.653(3)
_cell_length_c 14.865(3)
_cell_measurement_temperature 100(2)
_cell_volume 2194.2(11)
_computing_cell_refinement 'Bruker XSCANS'
_computing_data_collection 'Bruker XSCANS'
_computing_data_reduction 'Bruker SHELXTL'
_computing_molecular_graphics 'Bruker SHELXTL'
_computing_publication_material 'Bruker SHELXTL'
_computing_structure_refinement 'SHELXL-97 (Sheldrick, 1997)'
_computing_structure_solution 'SHELXS-97 (Sheldrick, 1990)'
_diffrn_ambient_temperature 100(2)
_diffrn_measured_fraction_theta_full 0.943
_diffrn_measured_fraction_theta_max 0.943
_diffrn_measurement_device_type 'Bruker-Nonius KappaCCD'
_diffrn_measurement_method '\w scans'
_diffrn_radiation_monochromator graphite
_diffrn_radiation_source 'fine-focus sealed tube'
_diffrn_radiation_type MoK\a
_diffrn_radiation_wavelength 0.71073
_diffrn_reflns_av_R_equivalents 0.0821
_diffrn_reflns_av_sigmaI/netI 0.0640
_diffrn_reflns_limit_h_max 15
_diffrn_reflns_limit_h_min -15
_diffrn_reflns_limit_k_max 19
_diffrn_reflns_limit_k_min -19
_diffrn_reflns_limit_l_max 19
_diffrn_reflns_limit_l_min -19
_diffrn_reflns_number 23739
_diffrn_reflns_theta_full 27.64
_diffrn_reflns_theta_max 27.64
_diffrn_reflns_theta_min 1.85
_exptl_absorpt_coefficient_mu 2.665
_exptl_absorpt_correction_T_max 0.7765
_exptl_absorpt_correction_T_min 0.4153
_exptl_absorpt_correction_type integration
_exptl_absorpt_process_details numerical
_exptl_crystal_density_diffrn 1.648
_exptl_crystal_density_method 'not measured'
_exptl_crystal_F_000 1088
_exptl_crystal_size_max 0.40
_exptl_crystal_size_mid 0.24
_exptl_crystal_size_min 0.10
_refine_diff_density_max 2.662
_refine_diff_density_min -2.427
_refine_diff_density_rms 0.147
_refine_ls_extinction_method none
_refine_ls_goodness_of_fit_ref 1.059
_refine_ls_hydrogen_treatment constr
_refine_ls_matrix_type full
_refine_ls_number_parameters 572
_refine_ls_number_reflns 9648
_refine_ls_number_restraints 0
_refine_ls_restrained_S_all 1.059
_refine_ls_R_factor_all 0.0478
_refine_ls_R_factor_gt 0.0435
_refine_ls_shift/su_max 0.000
_refine_ls_shift/su_mean 0.000
_refine_ls_structure_factor_coef Fsqd
_refine_ls_weighting_details 'calc w=1/[\s^2^(Fo^2^)+(0.0280P)^2^+11.9928P] where P=(Fo^2^+2Fc^2^)/3'
_refine_ls_weighting_scheme calc
_refine_ls_wR_factor_gt 0.1057
_refine_ls_wR_factor_ref 0.1084
_reflns_number_gt 8976
_reflns_number_total 9648
_reflns_threshold_expression >2sigma(I)
_cod_data_source_file ic700840j-file008.cif
_cod_data_source_block x1588l
_cod_depositor_comments
;
The following automatic conversions were performed:
'_symmetry_cell_setting' value 'Triclinic' changed to 'triclinic'
according to '/home/saulius/struct/CIF-dictionaries/cif_core.dic'
dictionary named 'cif_core.dic' version 2.4.1 from 2010-06-29.

Automatic conversion script
Id: cif_fix_enum 1527 2010-12-29 10:47:43Z saulius 
;
_cod_original_cell_volume 2194.2(12)
_cod_database_code 4303982

loop_
_symmetry_equiv_pos_as_xyz
'x, y, z'
'-x, -y, -z'

loop_
_atom_site_label
_atom_site_type_symbol
_atom_site_fract_x
_atom_site_fract_y
_atom_site_fract_z
_atom_site_U_iso_or_equiv
_atom_site_adp_type
_atom_site_occupancy
_atom_site_symmetry_multiplicity
_atom_site_calc_flag
_atom_site_refinement_flags
_atom_site_disorder_assembly
_atom_site_disorder_group
Hf Hf 0.227604(16) 0.374350(16) 0.476326(13) 0.01695(7) Uani 1 1 d . . .
N1 N 0.3141(4) 0.1944(3) 0.5412(3) 0.0187(8) Uani 1 1 d . . .
N2 N 0.3043(3) 0.3439(3) 0.3454(3) 0.0189(8) Uani 1 1 d . . .
N3 N 0.3165(3) 0.4950(3) 0.4165(3) 0.0187(8) Uani 1 1 d . . .
N4 N 0.3352(3) 0.3442(3) 0.6109(3) 0.0165(8) Uani 1 1 d . . .
C1 C 0.3243(4) 0.1316(4) 0.6419(3) 0.0195(9) Uani 1 1 d . . .
C2 C 0.3180(4) 0.0303(4) 0.6575(3) 0.0226(10) Uani 1 1 d . . .
H2A H 0.3215 -0.0263 0.7196 0.027 Uiso 1 1 calc R . .
C3 C 0.3060(5) 0.0303(4) 0.5668(3) 0.0233(10) Uani 1 1 d . . .
H3B H 0.2995 -0.0259 0.5537 0.028 Uiso 1 1 calc R . .
C4 C 0.3052(4) 0.1327(4) 0.4946(3) 0.0194(9) Uani 1 1 d . . .
C5 C 0.3019(4) 0.1622(4) 0.3919(4) 0.0227(10) Uani 1 1 d . . .
C6 C 0.3103(4) 0.2585(4) 0.3245(3) 0.0204(9) Uani 1 1 d . . .
C7 C 0.3258(5) 0.2834(4) 0.2213(3) 0.0237(10) Uani 1 1 d . . .
H7A H 0.3327 0.2380 0.1885 0.028 Uiso 1 1 calc R . .
C8 C 0.3289(5) 0.3825(4) 0.1802(3) 0.0243(10) Uani 1 1 d . . .
H8A H 0.3384 0.4198 0.1129 0.029 Uiso 1 1 calc R . .
C9 C 0.3152(4) 0.4219(4) 0.2558(3) 0.0215(10) Uani 1 1 d . . .
C10 C 0.3109(4) 0.5236(4) 0.2406(3) 0.0207(9) Uani 1 1 d . . .
C11 C 0.3098(4) 0.5576(4) 0.3160(3) 0.0214(10) Uani 1 1 d . . .
C12 C 0.3009(5) 0.6638(4) 0.2998(4) 0.0248(10) Uani 1 1 d . . .
H12A H 0.2958 0.7210 0.2376 0.030 Uiso 1 1 calc R . .
C13 C 0.3010(4) 0.6673(4) 0.3893(3) 0.0221(10) Uani 1 1 d . . .
H13A H 0.2937 0.7279 0.4017 0.027 Uiso 1 1 calc R . .
C14 C 0.3145(4) 0.5616(4) 0.4624(3) 0.0194(9) Uani 1 1 d . . .
C15 C 0.3306(4) 0.5284(4) 0.5648(3) 0.0198(9) Uani 1 1 d . . .
C16 C 0.3506(4) 0.4225(4) 0.6325(3) 0.0212(10) Uani 1 1 d . . .
C17 C 0.3879(4) 0.3810(4) 0.7360(3) 0.0229(10) Uani 1 1 d . . .
H17A H 0.4071 0.4180 0.7687 0.028 Uiso 1 1 calc R . .
C18 C 0.3905(4) 0.2786(4) 0.7783(4) 0.0235(10) Uani 1 1 d . . .
H18A H 0.4116 0.2306 0.8463 0.028 Uiso 1 1 calc R . .
C19 C 0.3555(4) 0.2568(4) 0.7011(3) 0.0191(9) Uani 1 1 d . . .
C20 C 0.3457(4) 0.1588(4) 0.7176(3) 0.0211(10) Uani 1 1 d . . .
C21 C 0.2859(5) 0.0896(4) 0.3514(3) 0.0230(10) Uani 1 1 d . . .
C22 C 0.3689(5) -0.0152(4) 0.3758(4) 0.0262(11) Uani 1 1 d . . .
H22A H 0.4396 -0.0429 0.4198 0.031 Uiso 1 1 calc R . .
C23 C 0.3493(5) -0.0804(4) 0.3362(4) 0.0287(11) Uani 1 1 d . . .
H23A H 0.4067 -0.1520 0.3535 0.034 Uiso 1 1 calc R . .
C24 C 0.2463(6) -0.0411(5) 0.2717(4) 0.0342(13) Uani 1 1 d . . .
H24A H 0.2325 -0.0857 0.2454 0.041 Uiso 1 1 calc R . .
C25 C 0.1635(6) 0.0649(5) 0.2461(4) 0.0373(13) Uani 1 1 d . . .
H25A H 0.0936 0.0931 0.2013 0.045 Uiso 1 1 calc R . .
C26 C 0.1827(5) 0.1285(5) 0.2856(4) 0.0300(12) Uani 1 1 d . . .
H26A H 0.1251 0.2002 0.2681 0.036 Uiso 1 1 calc R . .
C31 C 0.3046(5) 0.6024(4) 0.1359(4) 0.0247(10) Uani 1 1 d . . .
C32 C 0.4069(6) 0.5940(5) 0.0842(4) 0.0327(12) Uani 1 1 d . . .
H32A H 0.4833 0.5377 0.1147 0.039 Uiso 1 1 calc R . .
C33 C 0.3953(7) 0.6703(6) -0.0140(5) 0.0434(16) Uani 1 1 d . . .
H33A H 0.4646 0.6661 -0.0497 0.052 Uiso 1 1 calc R . .
C34 C 0.2846(7) 0.7507(6) -0.0585(4) 0.0474(17) Uani 1 1 d . . .
H34A H 0.2777 0.8011 -0.1250 0.057 Uiso 1 1 calc R . .
C35 C 0.1832(7) 0.7588(5) -0.0076(4) 0.0423(15) Uani 1 1 d . . .
H35A H 0.1071 0.8151 -0.0386 0.051 Uiso 1 1 calc R . .
C36 C 0.1929(5) 0.6841(5) 0.0897(4) 0.0339(13) Uani 1 1 d . . .
H36A H 0.1229 0.6891 0.1245 0.041 Uiso 1 1 calc R . .
C41 C 0.3248(4) 0.6090(4) 0.6044(3) 0.0218(10) Uani 1 1 d . . .
C42 C 0.4016(5) 0.6656(4) 0.5784(4) 0.0245(10) Uani 1 1 d . . .
H42A H 0.4595 0.6537 0.5334 0.029 Uiso 1 1 calc R . .
C43 C 0.3945(5) 0.7383(4) 0.6171(4) 0.0284(11) Uani 1 1 d . . .
H43A H 0.4478 0.7758 0.5987 0.034 Uiso 1 1 calc R . .
C44 C 0.3102(6) 0.7575(5) 0.6828(4) 0.0334(13) Uani 1 1 d . . .
H44A H 0.3052 0.8085 0.7086 0.040 Uiso 1 1 calc R . .
C45 C 0.2332(6) 0.7012(5) 0.7105(4) 0.0363(13) Uani 1 1 d . . .
H45A H 0.1761 0.7128 0.7561 0.044 Uiso 1 1 calc R . .
C46 C 0.2400(5) 0.6279(4) 0.6711(4) 0.0275(11) Uani 1 1 d . . .
H46A H 0.1868 0.5904 0.6895 0.033 Uiso 1 1 calc R . .
C51 C 0.3593(4) 0.0788(4) 0.8226(3) 0.0216(10) Uani 1 1 d . . .
C52 C 0.2758(5) 0.1038(5) 0.8876(4) 0.0262(11) Uani 1 1 d . . .
H52A H 0.2112 0.1728 0.8658 0.031 Uiso 1 1 calc R . .
C53 C 0.2868(5) 0.0281(5) 0.9843(4) 0.0298(12) Uani 1 1 d . . .
H53A H 0.2291 0.0459 1.0276 0.036 Uiso 1 1 calc R . .
C54 C 0.3797(5) -0.0717(5) 1.0180(4) 0.0310(12) Uani 1 1 d . . .
H54A H 0.3860 -0.1227 1.0840 0.037 Uiso 1 1 calc R . .
C55 C 0.4651(5) -0.0979(5) 0.9544(4) 0.0291(11) Uani 1 1 d . . .
H55A H 0.5296 -0.1670 0.9773 0.035 Uiso 1 1 calc R . .
C56 C 0.4556(5) -0.0230(4) 0.8578(4) 0.0258(10) Uani 1 1 d . . .
H56A H 0.5146 -0.0407 0.8153 0.031 Uiso 1 1 calc R . .
S S -0.03610(10) 0.59475(10) 0.34623(8) 0.0187(2) Uani 1 1 d . . .
O1 O 0.0892(3) 0.5245(3) 0.4006(2) 0.0232(7) Uani 1 1 d . . .
O2 O -0.1057(3) 0.6466(3) 0.4114(2) 0.0212(7) Uani 1 1 d . . .
O3 O -0.0276(3) 0.6780(3) 0.2534(2) 0.0261(8) Uani 1 1 d . . .
O4 O -0.0899(3) 0.5268(3) 0.3326(2) 0.0231(7) Uani 1 1 d . . .
O5 O 0.0909(3) 0.3313(3) 0.4225(2) 0.0222(7) Uani 1 1 d . . .
H5A H 0.0714 0.2871 0.4709 0.033 Uiso 1 1 calc R . .
H5B H 0.0301 0.3806 0.3820 0.033 Uiso 1 1 d R . .
Cl1 Cl -0.22461(18) 0.5371(2) 0.07655(12) 0.0609(5) Uani 1 1 d . . .
Cl2 Cl -0.13118(19) 0.70628(14) -0.00296(12) 0.0543(5) Uani 1 1 d . . .
Cl3 Cl 0.02628(15) 0.49003(14) 0.12918(11) 0.0466(4) Uani 1 1 d . . .
C61 C -0.1228(5) 0.5877(5) 0.1008(4) 0.0368(14) Uani 1 1 d . . .
H61A H -0.1469 0.6063 0.1588 0.044 Uiso 1 1 calc R . .
O71 O 0.0010(4) 0.8037(4) 0.4563(3) 0.0398(10) Uani 1 1 d . . .
H71A H 0.0056 0.8167 0.3961 0.048 Uiso 1 1 calc R . .
C72 C 0.0221(6) 0.8832(6) 0.4759(5) 0.0430(15) Uani 1 1 d . . .
H72A H -0.0251 0.9550 0.4253 0.064 Uiso 1 1 calc R . .
H72B H 0.1087 0.8703 0.4749 0.064 Uiso 1 1 calc R . .
H72C H -0.0026 0.8791 0.5411 0.064 Uiso 1 1 calc R . .
O81 O 0.0132(7) 0.8500(4) 0.2604(4) 0.0700(17) Uani 1 1 d . . .
H81A H -0.0076 0.8034 0.2552 0.084 Uiso 1 1 calc R . .
C82 C -0.0317(10) 0.9414(8) 0.1805(8) 0.094(4) Uani 1 1 d . . .
H82A H -0.1180 0.9592 0.1658 0.142 Uiso 1 1 calc R . .
H82B H 0.0121 0.9333 0.1245 0.142 Uiso 1 1 calc R . .
H82C H -0.0224 0.9996 0.1922 0.142 Uiso 1 1 calc R . .

loop_
_atom_site_aniso_label
_atom_site_aniso_U_11
_atom_site_aniso_U_22
_atom_site_aniso_U_33
_atom_site_aniso_U_23
_atom_site_aniso_U_13
_atom_site_aniso_U_12
Hf 0.01547(10) 0.01911(11) 0.01291(10) -0.00598(7) 0.00161(7) -0.00385(8)
N1 0.0207(19) 0.0125(19) 0.0194(19) -0.0069(16) 0.0011(15) -0.0024(16)
N2 0.0179(18) 0.020(2) 0.0165(18) -0.0074(16) 0.0035(15) -0.0047(16)
N3 0.0186(19) 0.023(2) 0.0149(18) -0.0073(16) 0.0032(14) -0.0085(17)
N4 0.0133(17) 0.0168(19) 0.0127(17) -0.0052(15) -0.0031(13) 0.0009(15)
C1 0.015(2) 0.017(2) 0.021(2) -0.0072(19) -0.0010(17) -0.0002(18)
C2 0.025(2) 0.021(2) 0.018(2) -0.0054(19) 0.0018(18) -0.007(2)
C3 0.026(2) 0.025(3) 0.018(2) -0.008(2) 0.0021(18) -0.009(2)
C4 0.015(2) 0.019(2) 0.018(2) -0.0064(18) 0.0000(17) -0.0007(18)
C5 0.015(2) 0.029(3) 0.022(2) -0.013(2) 0.0006(18) -0.004(2)
C6 0.019(2) 0.024(3) 0.015(2) -0.0098(19) 0.0002(17) -0.004(2)
C7 0.027(2) 0.026(3) 0.018(2) -0.011(2) 0.0025(19) -0.007(2)
C8 0.029(3) 0.030(3) 0.016(2) -0.011(2) 0.0058(19) -0.012(2)
C9 0.021(2) 0.023(3) 0.018(2) -0.0081(19) 0.0042(18) -0.007(2)
C10 0.019(2) 0.023(3) 0.018(2) -0.0072(19) 0.0043(17) -0.008(2)
C11 0.017(2) 0.027(3) 0.019(2) -0.008(2) 0.0048(17) -0.008(2)
C12 0.028(3) 0.030(3) 0.016(2) -0.007(2) 0.0057(19) -0.013(2)
C13 0.022(2) 0.021(3) 0.021(2) -0.008(2) 0.0036(18) -0.006(2)
C14 0.019(2) 0.020(2) 0.017(2) -0.0073(18) 0.0029(17) -0.0050(19)
C15 0.016(2) 0.023(2) 0.019(2) -0.0090(19) 0.0023(17) -0.0062(19)
C16 0.016(2) 0.026(3) 0.016(2) -0.0071(19) 0.0008(17) -0.004(2)
C17 0.024(2) 0.028(3) 0.015(2) -0.0081(19) -0.0016(18) -0.008(2)
C18 0.020(2) 0.025(3) 0.017(2) -0.006(2) -0.0042(18) -0.002(2)
C19 0.014(2) 0.019(2) 0.017(2) -0.0070(18) 0.0014(16) 0.0004(18)
C20 0.018(2) 0.022(2) 0.017(2) -0.0054(19) 0.0025(17) -0.0037(19)
C21 0.028(3) 0.022(3) 0.015(2) -0.0058(19) 0.0013(18) -0.008(2)
C22 0.025(2) 0.031(3) 0.025(2) -0.015(2) 0.008(2) -0.011(2)
C23 0.033(3) 0.024(3) 0.025(3) -0.010(2) 0.010(2) -0.007(2)
C24 0.056(4) 0.031(3) 0.025(3) -0.015(2) 0.010(2) -0.024(3)
C25 0.046(3) 0.038(3) 0.027(3) -0.009(3) -0.007(2) -0.019(3)
C26 0.032(3) 0.030(3) 0.022(2) -0.009(2) -0.003(2) -0.008(2)
C31 0.032(3) 0.026(3) 0.018(2) -0.009(2) 0.0052(19) -0.014(2)
C32 0.042(3) 0.034(3) 0.031(3) -0.018(2) 0.015(2) -0.020(3)
C33 0.062(4) 0.051(4) 0.034(3) -0.023(3) 0.027(3) -0.038(4)
C34 0.080(5) 0.046(4) 0.018(3) -0.007(3) 0.012(3) -0.034(4)
C35 0.062(4) 0.023(3) 0.024(3) 0.005(2) -0.002(3) -0.013(3)
C36 0.038(3) 0.035(3) 0.022(3) -0.004(2) 0.004(2) -0.014(3)
C41 0.020(2) 0.021(2) 0.019(2) -0.0049(19) -0.0027(18) -0.004(2)
C42 0.022(2) 0.025(3) 0.023(2) -0.009(2) -0.0012(19) -0.006(2)
C43 0.028(3) 0.022(3) 0.027(3) -0.005(2) -0.005(2) -0.006(2)
C44 0.054(4) 0.027(3) 0.023(3) -0.011(2) 0.002(2) -0.020(3)
C45 0.048(4) 0.041(3) 0.024(3) -0.017(3) 0.013(2) -0.019(3)
C46 0.035(3) 0.030(3) 0.020(2) -0.012(2) 0.006(2) -0.014(2)
C51 0.024(2) 0.021(2) 0.016(2) -0.0050(19) -0.0015(18) -0.007(2)
C52 0.027(3) 0.030(3) 0.017(2) -0.007(2) 0.0006(19) -0.009(2)
C53 0.027(3) 0.035(3) 0.019(2) -0.006(2) 0.003(2) -0.009(2)
C54 0.033(3) 0.034(3) 0.016(2) 0.000(2) -0.002(2) -0.012(2)
C55 0.031(3) 0.025(3) 0.023(2) -0.006(2) -0.001(2) -0.005(2)
C56 0.027(3) 0.022(3) 0.020(2) -0.006(2) -0.0004(19) -0.003(2)
S 0.0159(5) 0.0205(6) 0.0131(5) -0.0046(4) 0.0009(4) -0.0024(5)
O1 0.0161(16) 0.0249(19) 0.0210(16) -0.0029(14) -0.0024(13) -0.0063(14)
O2 0.0176(16) 0.0254(18) 0.0149(15) -0.0068(14) 0.0046(12) -0.0045(14)
O3 0.0281(18) 0.0248(19) 0.0152(16) -0.0029(14) 0.0041(14) -0.0056(16)
O4 0.0169(16) 0.0256(19) 0.0209(16) -0.0093(14) -0.0012(13) -0.0017(14)
O5 0.0202(16) 0.0231(18) 0.0185(16) -0.0065(14) -0.0011(13) -0.0049(14)
Cl1 0.0602(11) 0.1105(17) 0.0275(7) -0.0297(9) 0.0125(7) -0.0486(12)
Cl2 0.0768(13) 0.0410(9) 0.0319(8) -0.0143(7) 0.0007(8) -0.0089(9)
Cl3 0.0407(8) 0.0510(10) 0.0327(7) -0.0223(7) -0.0019(6) 0.0047(7)
C61 0.038(3) 0.039(3) 0.023(3) -0.015(2) 0.000(2) -0.001(3)
O71 0.054(3) 0.045(3) 0.031(2) -0.015(2) 0.011(2) -0.031(2)
C72 0.046(4) 0.049(4) 0.041(3) -0.019(3) 0.008(3) -0.025(3)
O81 0.128(6) 0.048(3) 0.039(3) -0.012(2) 0.008(3) -0.045(4)
C82 0.098(7) 0.070(6) 0.089(7) 0.019(5) -0.053(6) -0.051(6)

loop_
_atom_type_symbol
_atom_type_description
_atom_type_scat_dispersion_real
_atom_type_scat_dispersion_imag
_atom_type_scat_source
C C 0.0033 0.0016 'International Tables Vol C Tables 4.2.6.8 and 6.1.1.4'
H H 0.0000 0.0000 'International Tables Vol C Tables 4.2.6.8 and 6.1.1.4'
N N 0.0061 0.0033 'International Tables Vol C Tables 4.2.6.8 and 6.1.1.4'
O O 0.0106 0.0060 'International Tables Vol C Tables 4.2.6.8 and 6.1.1.4'
Hf Hf -0.5830 6.1852 'International Tables Vol C Tables 4.2.6.8 and 6.1.1.4'
Cl Cl 0.1484 0.1585 'International Tables Vol C Tables 4.2.6.8 and 6.1.1.4'
S S 0.1246 0.1234 'International Tables Vol C Tables 4.2.6.8 and 6.1.1.4'

loop_
_geom_angle_atom_site_label_1
_geom_angle_atom_site_label_2
_geom_angle_atom_site_label_3
_geom_angle
_geom_angle_site_symmetry_1
_geom_angle_site_symmetry_3
_geom_angle_publ_flag
O1 Hf O2 84.92(13) . 2_566 ?
O1 Hf N1 155.27(14) . . ?
O2 Hf N1 85.70(14) 2_566 . ?
O1 Hf N2 98.19(14) . . ?
O2 Hf N2 148.44(14) 2_566 . ?
N1 Hf N2 78.50(15) . . ?
O1 Hf N4 119.92(14) . . ?
O2 Hf N4 76.81(13) 2_566 . ?
N1 Hf N4 79.84(15) . . ?
N2 Hf N4 125.89(14) . . ?
O1 Hf O5 77.29(13) . . ?
O2 Hf O5 73.82(12) 2_566 . ?
N1 Hf O5 78.13(14) . . ?
N2 Hf O5 76.28(13) . . ?
N4 Hf O5 144.27(13) . . ?
O1 Hf N3 73.48(14) . . ?
O2 Hf N3 130.90(14) 2_566 . ?
N1 Hf N3 128.76(15) . . ?
N2 Hf N3 79.32(14) . . ?
N4 Hf N3 76.99(14) . . ?
O5 Hf N3 138.42(13) . . ?
C4 N1 C1 105.9(4) . . ?
C4 N1 Hf 123.5(3) . . ?
C1 N1 Hf 122.7(3) . . ?
C6 N2 C9 105.5(4) . . ?
C6 N2 Hf 125.6(3) . . ?
C9 N2 Hf 125.6(3) . . ?
C11 N3 C14 104.9(4) . . ?
C11 N3 Hf 122.5(3) . . ?
C14 N3 Hf 121.8(3) . . ?
C16 N4 C19 105.2(4) . . ?
C16 N4 Hf 125.8(3) . . ?
C19 N4 Hf 124.6(3) . . ?
N1 C1 C20 125.6(4) . . ?
N1 C1 C2 109.8(4) . . ?
C20 C1 C2 124.6(4) . . ?
C3 C2 C1 107.6(4) . . ?
C2 C3 C4 106.5(4) . . ?
N1 C4 C5 125.1(5) . . ?
N1 C4 C3 110.2(4) . . ?
C5 C4 C3 124.6(5) . . ?
C6 C5 C4 123.3(5) . . ?
C6 C5 C21 117.5(4) . . ?
C4 C5 C21 119.2(5) . . ?
N2 C6 C5 125.8(4) . . ?
N2 C6 C7 109.8(4) . . ?
C5 C6 C7 124.4(4) . . ?
C8 C7 C6 107.4(4) . . ?
C7 C8 C9 107.9(4) . . ?
C10 C9 N2 126.0(4) . . ?
C10 C9 C8 124.6(4) . . ?
N2 C9 C8 109.4(4) . . ?
C9 C10 C11 124.3(4) . . ?
C9 C10 C31 117.7(4) . . ?
C11 C10 C31 118.0(4) . . ?
N3 C11 C10 125.5(5) . . ?
N3 C11 C12 110.3(4) . . ?
C10 C11 C12 124.2(4) . . ?
C13 C12 C11 107.4(4) . . ?
C12 C13 C14 107.0(4) . . ?
N3 C14 C15 124.6(4) . . ?
N3 C14 C13 110.3(4) . . ?
C15 C14 C13 125.0(4) . . ?
C14 C15 C16 122.6(4) . . ?
C14 C15 C41 119.1(4) . . ?
C16 C15 C41 118.3(4) . . ?
N4 C16 C15 125.8(4) . . ?
N4 C16 C17 110.3(4) . . ?
C15 C16 C17 123.8(5) . . ?
C18 C17 C16 106.9(4) . . ?
C17 C18 C19 107.1(4) . . ?
N4 C19 C20 126.4(4) . . ?
N4 C19 C18 110.4(4) . . ?
C20 C19 C18 123.2(4) . . ?
C1 C20 C19 124.0(4) . . ?
C1 C20 C51 118.3(4) . . ?
C19 C20 C51 117.7(4) . . ?
C22 C21 C26 118.4(5) . . ?
C22 C21 C5 122.7(5) . . ?
C26 C21 C5 118.9(5) . . ?
C21 C22 C23 120.5(5) . . ?
C24 C23 C22 120.5(5) . . ?
C23 C24 C25 119.0(5) . . ?
C26 C25 C24 120.3(6) . . ?
C25 C26 C21 121.3(5) . . ?
C36 C31 C32 119.9(5) . . ?
C36 C31 C10 118.6(4) . . ?
C32 C31 C10 121.6(5) . . ?
C31 C32 C33 119.0(6) . . ?
C34 C33 C32 120.5(6) . . ?
C33 C34 C35 120.6(5) . . ?
C34 C35 C36 119.8(6) . . ?
C31 C36 C35 120.3(6) . . ?
C42 C41 C46 118.5(5) . . ?
C42 C41 C15 122.5(4) . . ?
C46 C41 C15 119.0(4) . . ?
C43 C42 C41 120.9(5) . . ?
C42 C43 C44 120.8(5) . . ?
C43 C44 C45 119.3(5) . . ?
C46 C45 C44 119.9(5) . . ?
C45 C46 C41 120.6(5) . . ?
C52 C51 C56 118.5(5) . . ?
C52 C51 C20 120.5(4) . . ?
C56 C51 C20 121.0(4) . . ?
C53 C52 C51 120.3(5) . . ?
C54 C53 C52 121.0(5) . . ?
C53 C54 C55 119.6(5) . . ?
C56 C55 C54 120.0(5) . . ?
C55 C56 C51 120.5(5) . . ?
O4 S O3 113.0(2) . . ?
O4 S O2 110.8(2) . . ?
O3 S O2 109.2(2) . . ?
O4 S O1 108.8(2) . . ?
O3 S O1 109.3(2) . . ?
O2 S O1 105.5(2) . . ?
S O1 Hf 152.0(2) . . ?
S O2 Hf 141.0(2) . 2_566 ?
Cl3 C61 Cl1 110.6(4) . . ?
Cl3 C61 Cl2 110.4(3) . . ?
Cl1 C61 Cl2 109.6(3) . . ?

loop_
_geom_bond_atom_site_label_1
_geom_bond_atom_site_label_2
_geom_bond_distance
_geom_bond_site_symmetry_2
_geom_bond_publ_flag
Hf O1 2.084(4) . ?
Hf O2 2.148(3) 2_566 ?
Hf N1 2.229(4) . ?
Hf N2 2.236(4) . ?
Hf N4 2.245(4) . ?
Hf O5 2.249(3) . ?
Hf N3 2.251(4) . ?
N1 C4 1.378(6) . ?
N1 C1 1.388(6) . ?
N2 C6 1.383(6) . ?
N2 C9 1.398(6) . ?
N3 C11 1.389(6) . ?
N3 C14 1.391(6) . ?
N4 C16 1.383(6) . ?
N4 C19 1.384(6) . ?
C1 C20 1.403(7) . ?
C1 C2 1.436(7) . ?
C2 C3 1.364(7) . ?
C3 C4 1.446(7) . ?
C4 C5 1.407(6) . ?
C5 C6 1.398(7) . ?
C5 C21 1.489(7) . ?
C6 C7 1.443(6) . ?
C7 C8 1.342(7) . ?
C8 C9 1.435(6) . ?
C9 C10 1.394(7) . ?
C10 C11 1.396(7) . ?
C10 C31 1.503(7) . ?
C11 C12 1.438(7) . ?
C12 C13 1.352(7) . ?
C13 C14 1.442(7) . ?
C14 C15 1.400(6) . ?
C15 C16 1.403(7) . ?
C15 C41 1.498(7) . ?
C16 C17 1.436(6) . ?
C17 C18 1.360(7) . ?
C18 C19 1.433(7) . ?
C19 C20 1.405(7) . ?
C20 C51 1.499(6) . ?
C21 C22 1.387(7) . ?
C21 C26 1.406(7) . ?
C22 C23 1.398(7) . ?
C23 C24 1.392(8) . ?
C24 C25 1.396(9) . ?
C25 C26 1.374(8) . ?
C31 C36 1.392(8) . ?
C31 C32 1.394(7) . ?
C32 C33 1.412(8) . ?
C33 C34 1.373(10) . ?
C34 C35 1.379(10) . ?
C35 C36 1.396(7) . ?
C41 C42 1.394(7) . ?
C41 C46 1.403(7) . ?
C42 C43 1.377(7) . ?
C43 C44 1.390(8) . ?
C44 C45 1.396(8) . ?
C45 C46 1.392(8) . ?
C51 C52 1.398(7) . ?
C51 C56 1.407(7) . ?
C52 C53 1.392(7) . ?
C53 C54 1.371(8) . ?
C54 C55 1.399(8) . ?
C55 C56 1.390(7) . ?
S O4 1.452(4) . ?
S O3 1.455(4) . ?
S O2 1.491(3) . ?
S O1 1.509(3) . ?
O2 Hf 2.148(3) 2_566 ?
Cl1 C61 1.764(7) . ?
Cl2 C61 1.769(7) . ?
Cl3 C61 1.759(6) . ?
O71 C72 1.417(7) . ?
O81 C82 1.322(9) . ?

loop_
_geom_hbond_atom_site_label_D
_geom_hbond_atom_site_label_H
_geom_hbond_atom_site_label_A
_geom_hbond_distance_DH
_geom_hbond_distance_HA
_geom_hbond_distance_DA
_geom_hbond_angle_DHA
_geom_hbond_site_symmetry_A
O5 H5A O71 0.84 1.81 2.619(5) 161.6 2_566
O5 H5B O4 0.85 1.93 2.698(5) 149.2 .
O71 H71A O81 0.84 1.88 2.717(7) 178.3 .
O81 H81A O3 0.84 1.95 2.781(7) 170.1 .
